data_1541742
loop_
_publ_author_name
'Simonov, V.I.'
'Belov, N.V.'

_publ_section_title
;
 Characteristics of the crystal structure of rinkite
;
_journal_name_full Kristallografiya
_journal_page_first 848
_journal_page_last 853
_journal_volume 12
_journal_year 1967
_chemical_formula_sum 'Ca4 Ce F2.5 Na2 Nb0.5 O15.5 Si4 Ti0.5'
_chemical_name_systematic 'Na2 Ca (Ca3 Ce) (Ti0.5 Nb0.5) (Si2 O7)2 O1.5 F2.5'
_space_group_IT_number 4
_symmetry_space_group_name_Hall 'P 2yb'
_symmetry_space_group_name_H-M 'P 1 21 1'
_cell_angle_alpha 90
_cell_angle_beta 101.42
_cell_angle_gamma 90
_cell_formula_units_Z 2
_cell_length_a 18.6
_cell_length_b 5.636
_cell_length_c 7.421
_cell_volume 762.539
_citation_journal_id_ASTM KRISAJ
_cod_data_source_file Simonov_KRISAJ_1967_230.cif
_cod_data_source_block Ca4Ce1F2.5Na2Nb0.5O15.5Si4Ti0.5
_cod_original_cell_volume 762.5389
_cod_original_formula_sum 'Ca4 Ce1 F2.5 Na2 Nb0.5 O15.5 Si4 Ti0.5'
_cod_database_code 1541742

loop_
_symmetry_equiv_pos_as_xyz
x,y,z
-x,y+1/2,-z

loop_
_atom_site_label
_atom_site_type_symbol
_atom_site_fract_x
_atom_site_fract_y
_atom_site_fract_z
_atom_site_occupancy
_atom_site_U_iso_or_equiv
Si4 Si+4 0.391 0.32 0.601 1 0.0
F3 F-1 0.3114 0.842 0.777 1 0.0
O16 O-2 0.1904 0.195 0.239 0.5 0.0
O13 O-2 0.4343 0.072 0.591 1 0.0
Na1 Na+1 0.2461 0 0.509 1 0.0
O3 O-2 0.0585 0.876 0.421 1 0.0
Nb1 Nb+5 0.2568 0.516 0.247 0.5 0.0
O12 O-2 0.4374 0.578 0.11 1 0.0
Na2 Na+1 0.2591 0.98 0.016 1 0.0
Ce4 Ce+3 0.4437 0.804 0.839 0.25 0.0
O5 O-2 0.058 0.423 0.381 1 0.0
O10 O-2 0.3079 0.345 0.481 1 0.0
O8 O-2 0.3721 0.348 0.814 1 0.0
Ca4 Ca+2 0.4437 0.804 0.839 0.75 0.0
Ce3 Ce+3 0.0637 0.132 0.648 0.25 0.0
Ca2 Ca+2 0.4456 0.835 0.355 0.75 0.0
Ca3 Ca+2 0.0637 0.132 0.648 0.75 0.0
O9 O-2 0.305 0.361 0.084 1 0.0
O14 O-2 0.4378 0.546 0.56 1 0.0
Ca1 Ca+2 0.061 0.14 0.164 0.75 0.0
Si3 Si+4 0.3864 0.351 0.045 1 0.0
O15 O-2 0.318 0.778 0.295 1 0.0
Si1 Si+4 0.108 0.645 0.472 1 0.0
O4 O-2 0.0741 0.883 0.914 1 0.0
Ti1 Ti+4 0.2568 0.516 0.247 0.5 0.0
O2 O-2 0.1904 0.636 0.035 1 0.0
O7 O-2 0.1276 0.594 0.691 1 0.0
Ce1 Ce+3 0.061 0.14 0.164 0.25 0.0
O11 O-2 0.4318 0.121 0.1 1 0.0
O1 O-2 0.186 0.617 0.399 1 0.0
Si2 Si+4 0.1138 0.622 0.896 1 0.0
F2 F-1 0.1874 0.131 0.751 1 0.0
F1 F-1 0.1904 0.195 0.239 0.5 0.0
Ce2 Ce+3 0.4456 0.835 0.355 0.25 0.0
O6 O-2 0.0519 0.424 0.903 1 0.0
Ca5 Ca+2 0.2444 0.473 0.729 1 0.0
